data_4100385
_journal_name_full 'Journal of the American Chemical Society'
_journal_paper_doi 10.1021/ja053740m
_journal_year 2005
_chemical_formula_moiety 'C62 H92 O6 Zr'
_chemical_formula_sum 'C62 H92 O6 Zr'
_chemical_formula_weight 1024.63
_space_group_IT_number 14
_symmetry_cell_setting monoclinic
_symmetry_space_group_name_Hall '-P 2yn'
_symmetry_space_group_name_H-M 'P 1 21/n 1'
_cell_angle_alpha 90
_cell_angle_beta 93.609(4)
_cell_angle_gamma 90
_cell_formula_units_Z 4
_cell_length_a 15.589(4)
_cell_length_b 18.322(4)
_cell_length_c 20.355(5)
_cell_measurement_temperature 173.1
_cell_volume 5802.1(24)
_exptl_crystal_density_diffrn 1.173
_cod_original_sg_symbol_H-M 'P 21/n'
_cod_database_code 4100385

loop_
_symmetry_equiv_pos_as_xyz
x,y,z
-x,-y,-z
-x+1/2,y+1/2,-z+1/2
x+1/2,-y+1/2,z+1/2

loop_
_atom_site_label
_atom_site_type_symbol
_atom_site_fract_x
_atom_site_fract_y
_atom_site_fract_z
_atom_site_U_iso_or_equiv
_atom_site_adp_type
_atom_site_occupancy
_atom_site_symmetry_multiplicity
_atom_site_calc_flag
_atom_site_refinement_flags
_atom_site_disorder_assembly
_atom_site_disorder_group
Zr(1) Zr 0.83042(2) 0.61188(2) 0.30453(2) 0.0233(1) Uani 1.00 1 d . . .
O(1) O 0.7860(2) 0.66377(13) 0.21990(12) 0.0295(6) Uani 1.00 1 d . . .
O(2) O 0.9319(2) 0.54677(12) 0.28597(12) 0.0289(6) Uani 1.00 1 d . . .
O(3) O 0.8486(2) 0.67688(13) 0.38592(12) 0.0270(6) Uani 1.00 1 d . . .
O(4) O 0.8121(2) 0.5325(1) 0.39722(13) 0.0360(7) Uani 1.00 1 d . . .
O(5) O 0.6830(2) 0.6308(1) 0.3220(1) 0.0348(7) Uani 1.00 1 d . . .
O(6) O 0.7675(2) 0.5058(1) 0.2530(1) 0.0374(8) Uani 1.00 1 d . . .
C(1) C 0.9382(2) 0.6924(2) 0.2808(2) 0.0232(8) Uani 1.00 1 d . . .
C(2) C 0.9196(2) 0.7197(2) 0.2108(2) 0.0257(9) Uani 1.00 1 d . . .
C(3) C 0.8366(2) 0.7069(2) 0.1833(2) 0.0273(9) Uani 1.00 1 d . . .
C(4) C 0.8089(3) 0.7366(2) 0.1224(2) 0.0329(10) Uani 1.00 1 d . . .
C(5) C 0.8674(3) 0.7808(2) 0.0910(2) 0.0382(11) Uani 1.00 1 d . . .
C(6) C 0.9515(3) 0.7943(2) 0.1163(2) 0.0362(10) Uani 1.00 1 d . . .
C(7) C 0.9768(2) 0.7618(2) 0.1758(2) 0.0304(9) Uani 1.00 1 d . . .
C(8) C 1.0218(2) 0.6500(2) 0.2899(2) 0.0248(8) Uani 1.00 1 d . . .
C(9) C 1.0143(2) 0.5734(2) 0.2885(2) 0.0260(9) Uani 1.00 1 d . . .
C(10) C 1.0878(2) 0.5284(2) 0.2900(2) 0.0325(10) Uani 1.00 1 d . . .
C(11) C 1.1668(2) 0.5640(2) 0.2977(2) 0.0357(10) Uani 1.00 1 d . . .
C(12) C 1.1764(2) 0.6400(2) 0.3027(2) 0.0338(10) Uani 1.00 1 d . . .
C(13) C 1.1020(2) 0.6813(2) 0.2986(2) 0.0300(9) Uani 1.00 1 d . . .
C(14) C 0.9379(2) 0.7547(2) 0.3299(2) 0.0229(8) Uani 1.00 1 d . . .
C(15) C 0.8951(2) 0.7399(2) 0.3867(2) 0.0232(8) Uani 1.00 1 d . . .
C(16) C 0.9010(2) 0.7882(2) 0.4409(2) 0.0274(9) Uani 1.00 1 d . . .
C(17) C 0.9465(2) 0.8528(2) 0.4328(2) 0.0288(9) Uani 1.00 1 d . . .
C(18) C 0.9857(2) 0.8711(2) 0.3751(2) 0.0297(9) Uani 1.00 1 d . . .
C(19) C 0.9805(2) 0.8209(2) 0.3246(2) 0.0278(9) Uani 1.00 1 d . . .
C(20) C 0.7163(3) 0.7251(2) 0.0916(2) 0.0420(12) Uani 1.00 1 d . . .
C(21) C 0.7028(4) 0.7582(3) 0.0226(3) 0.067(2) Uani 1.00 1 d . . .
C(22) C 0.6527(3) 0.7585(3) 0.1359(3) 0.062(2) Uani 1.00 1 d . . .
C(23) C 0.6974(4) 0.6428(3) 0.0851(3) 0.061(2) Uani 1.00 1 d . . .
C(24) C 1.0115(3) 0.8451(3) 0.0796(2) 0.0450(12) Uani 1.00 1 d . . .
C(25) C 1.0191(5) 0.8184(5) 0.0096(3) 0.096(3) Uani 1.00 1 d . . .
C(26) C 0.9769(5) 0.9220(3) 0.0807(4) 0.093(3) Uani 1.00 1 d . . .
C(27) C 1.1013(3) 0.8458(4) 0.1120(3) 0.073(2) Uani 1.00 1 d . . .
C(28) C 1.0826(3) 0.4455(2) 0.2797(2) 0.0382(11) Uani 1.00 1 d . . .
C(29) C 1.0209(3) 0.4087(2) 0.3246(2) 0.0460(12) Uani 1.00 1 d . . .
C(30) C 1.0501(4) 0.4313(3) 0.2080(2) 0.057(2) Uani 1.00 1 d . . .
C(31) C 1.1697(3) 0.4079(3) 0.2915(3) 0.061(2) Uani 1.00 1 d . . .
C(32) C 1.2660(2) 0.6749(3) 0.3098(2) 0.0398(11) Uani 1.00 1 d . . .
C(33) C 1.2614(3) 0.7560(3) 0.3291(3) 0.062(2) Uani 1.00 1 d . . .
C(34) C 1.3227(3) 0.6363(4) 0.3610(3) 0.079(2) Uani 1.00 1 d . . .
C(35) C 1.3050(3) 0.6730(3) 0.2432(2) 0.054(1) Uani 1.00 1 d . . .
C(36) C 0.8622(3) 0.7699(2) 0.5066(2) 0.0372(11) Uani 1.00 1 d . . .
C(37) C 0.7660(3) 0.7619(3) 0.4977(2) 0.052(1) Uani 1.00 1 d . . .
C(38) C 0.8838(4) 0.8278(3) 0.5595(2) 0.059(2) Uani 1.00 1 d . . .
C(39) C 0.9020(3) 0.6985(3) 0.5319(2) 0.052(1) Uani 1.00 1 d . . .
C(40) C 1.0338(3) 0.9436(2) 0.3701(2) 0.0377(11) Uani 1.00 1 d . . .
C(41) C 0.9710(3) 1.0069(2) 0.3819(3) 0.054(1) Uani 1.00 1 d . . .
C(42) C 1.1083(3) 0.9474(3) 0.4224(3) 0.058(2) Uani 1.00 1 d . . .
C(43) C 1.0685(4) 0.9555(3) 0.3028(3) 0.067(2) Uani 1.00 1 d . . .
C(44) C 0.8881(3) 0.5050(3) 0.4347(2) 0.059(2) Uani 1.00 1 d . . .
C(45) C 0.8626(4) 0.4861(3) 0.5008(3) 0.065(2) Uani 1.00 1 d . . .
C(46) C 0.7664(4) 0.4893(3) 0.4973(3) 0.073(2) Uani 1.00 1 d . . .
C(47) C 0.7448(3) 0.5411(3) 0.4426(3) 0.054(1) Uani 1.00 1 d . . .
C(48) C 0.6555(3) 0.7053(3) 0.3379(3) 0.059(2) Uani 1.00 1 d . . .
C(49) C 0.5630(3) 0.7116(3) 0.3144(3) 0.070(2) Uani 1.00 1 d . . .
C(50) C 0.5359(7) 0.6298(9) 0.3064(8) 0.069(4) Uani 0.50 1 d P . .
C(51) C 0.6130(3) 0.5952(3) 0.2836(4) 0.075(2) Uani 1.00 1 d . . .
C(52) C 0.5423(8) 0.6513(9) 0.2668(7) 0.069(4) Uani 0.50 1 d P . .
C(53) C 0.7453(4) 0.4381(2) 0.2852(3) 0.060(2) Uani 1.00 1 d . . .
C(54) C 0.7289(5) 0.3848(3) 0.2329(3) 0.082(2) Uani 1.00 1 d . . .
C(55) C 0.7819(5) 0.4075(3) 0.1804(3) 0.084(2) Uani 1.00 1 d . . .
C(56) C 0.7879(3) 0.4880(2) 0.1860(2) 0.0497(13) Uani 1.00 1 d . . .
C(57) C 1.0217(7) 0.5987(5) 0.0106(4) 0.111(3) Uani 1.00 1 d . . .
C(58) C 1.0843(8) 0.5743(7) -0.0189(6) 0.159(5) Uani 1.00 1 d . . .
C(59) C 1.1603(8) 0.5527(6) 0.0170(6) 0.127(4) Uani 1.00 1 d . . .
C(60) C 1.1658(6) 0.5673(4) 0.0840(4) 0.104(3) Uani 1.00 1 d . . .
C(61) C 1.0994(5) 0.5999(4) 0.1127(4) 0.083(2) Uani 1.00 1 d . . .
C(62) C 1.0251(6) 0.6154(4) 0.0761(4) 0.091(3) Uani 1.00 1 d . . .
C(63) C 0.9381(8) 0.6240(6) -0.0313(5) 0.156(5) Uani 1.00 1 d . . .
H(1) H 0.8484 0.8035 0.0496 0.046 Uiso 1.00 1 c . . .
H(2) H 1.0355 0.7682 0.1937 0.037 Uiso 1.00 1 c . . .
H(3) H 1.2185 0.5344 0.2998 0.043 Uiso 1.00 1 c . . .
H(4) H 1.1064 0.7339 0.3021 0.0360 Uiso 1.00 1 c . . .
H(5) H 0.9513 0.8870 0.4693 0.0346 Uiso 1.00 1 c . . .
H(6) H 1.0077 0.8320 0.2842 0.0336 Uiso 1.00 1 c . . .
H(7) H 0.7137 0.8104 0.0248 0.079 Uiso 1.00 1 c . . .
H(8) H 0.7421 0.7356 -0.0063 0.079 Uiso 1.00 1 c . . .
H(9) H 0.6441 0.7497 0.0057 0.079 Uiso 1.00 1 c . . .
H(10) H 0.6637 0.8104 0.1405 0.073 Uiso 1.00 1 c . . .
H(11) H 0.5949 0.7509 0.1167 0.073 Uiso 1.00 1 c . . .
H(12) H 0.6585 0.7354 0.1789 0.073 Uiso 1.00 1 c . . .
H(13) H 0.6385 0.6358 0.0679 0.072 Uiso 1.00 1 c . . .
H(14) H 0.7362 0.6212 0.0552 0.072 Uiso 1.00 1 c . . .
H(15) H 0.7055 0.6197 0.1279 0.072 Uiso 1.00 1 c . . .
H(16) H 0.9624 0.8170 -0.0130 0.116 Uiso 1.00 1 c . . .
H(17) H 1.0556 0.8513 -0.0134 0.116 Uiso 1.00 1 c . . .
H(18) H 1.0438 0.7699 0.0105 0.116 Uiso 1.00 1 c . . .
H(19) H 0.9761 0.9384 0.1259 0.114 Uiso 1.00 1 c . . .
H(20) H 1.0134 0.9540 0.0567 0.114 Uiso 1.00 1 c . . .
H(21) H 0.9190 0.9229 0.0603 0.114 Uiso 1.00 1 c . . .
H(22) H 1.1249 0.7969 0.1119 0.088 Uiso 1.00 1 c . . .
H(23) H 1.1372 0.8782 0.0879 0.088 Uiso 1.00 1 c . . .
H(24) H 1.0995 0.8629 0.1570 0.088 Uiso 1.00 1 c . . .
H(25) H 0.9648 0.4314 0.3186 0.055 Uiso 1.00 1 c . . .
H(26) H 1.0163 0.3573 0.3138 0.055 Uiso 1.00 1 c . . .
H(27) H 1.0425 0.4142 0.3701 0.055 Uiso 1.00 1 c . . .
H(28) H 0.9930 0.4518 0.2003 0.069 Uiso 1.00 1 c . . .
H(29) H 1.0887 0.4540 0.1785 0.069 Uiso 1.00 1 c . . .
H(30) H 1.0480 0.3791 0.1999 0.069 Uiso 1.00 1 c . . .
H(31) H 1.1638 0.3564 0.2812 0.073 Uiso 1.00 1 c . . .
H(32) H 1.2107 0.4298 0.2635 0.073 Uiso 1.00 1 c . . .
H(33) H 1.1899 0.4137 0.3372 0.073 Uiso 1.00 1 c . . .
H(34) H 1.3187 0.7768 0.3314 0.075 Uiso 1.00 1 c . . .
H(35) H 1.2253 0.7819 0.2963 0.075 Uiso 1.00 1 c . . .
H(36) H 1.2372 0.7603 0.3717 0.075 Uiso 1.00 1 c . . .
H(37) H 1.2987 0.6414 0.4036 0.094 Uiso 1.00 1 c . . .
H(38) H 1.3263 0.5850 0.3499 0.094 Uiso 1.00 1 c . . .
H(39) H 1.3797 0.6577 0.3626 0.094 Uiso 1.00 1 c . . .
H(40) H 1.3097 0.6228 0.2288 0.065 Uiso 1.00 1 c . . .
H(41) H 1.2685 0.7000 0.2113 0.066 Uiso 1.00 1 c . . .
H(42) H 1.3617 0.6951 0.2469 0.066 Uiso 1.00 1 c . . .
H(43) H 0.7406 0.8081 0.4839 0.063 Uiso 1.00 1 c . . .
H(44) H 0.7519 0.7252 0.4643 0.063 Uiso 1.00 1 c . . .
H(45) H 0.7436 0.7470 0.5390 0.063 Uiso 1.00 1 c . . .
H(46) H 0.9457 0.8326 0.5660 0.072 Uiso 1.00 1 c . . .
H(47) H 0.8591 0.8742 0.5453 0.071 Uiso 1.00 1 c . . .
H(48) H 0.8603 0.8132 0.6005 0.072 Uiso 1.00 1 c . . .
H(49) H 0.8778 0.6854 0.5730 0.063 Uiso 1.00 1 c . . .
H(50) H 0.8899 0.6603 0.4997 0.063 Uiso 1.00 1 c . . .
H(51) H 0.9637 0.7046 0.5391 0.063 Uiso 1.00 1 c . . .
H(52) H 1.0013 1.0530 0.3803 0.065 Uiso 1.00 1 c . . .
H(53) H 0.9244 1.0061 0.3480 0.064 Uiso 1.00 1 c . . .
H(54) H 0.9480 1.0010 0.4247 0.065 Uiso 1.00 1 c . . .
H(55) H 1.0865 0.9401 0.4655 0.069 Uiso 1.00 1 c . . .
H(56) H 1.1500 0.9097 0.4142 0.069 Uiso 1.00 1 c . . .
H(57) H 1.1355 0.9949 0.4207 0.069 Uiso 1.00 1 c . . .
H(58) H 1.1086 0.9169 0.2939 0.082 Uiso 1.00 1 c . . .
H(59) H 1.0211 0.9549 0.2695 0.082 Uiso 1.00 1 c . . .
H(60) H 1.0975 1.0023 0.3020 0.082 Uiso 1.00 1 c . . .
H(61) H 0.9098 0.4621 0.4133 0.071 Uiso 1.00 1 c . . .
H(62) H 0.9323 0.5423 0.4378 0.071 Uiso 1.00 1 c . . .
H(63) H 0.8820 0.4373 0.5126 0.078 Uiso 1.00 1 c . . .
H(64) H 0.8866 0.5207 0.5330 0.078 Uiso 1.00 1 c . . .
H(65) H 0.7417 0.4416 0.4876 0.089 Uiso 1.00 1 c . . .
H(66) H 0.7459 0.5073 0.5383 0.089 Uiso 1.00 1 c . . .
H(67) H 0.7438 0.5907 0.4591 0.066 Uiso 1.00 1 c . . .
H(68) H 0.6892 0.5291 0.4212 0.066 Uiso 1.00 1 c . . .
H(69) H 0.6644 0.7128 0.3850 0.070 Uiso 1.00 1 c . . .
H(70) H 0.6904 0.7397 0.3150 0.070 Uiso 1.00 1 c . . .
H(71) H 0.7924 0.4220 0.3151 0.072 Uiso 1.00 1 c . . .
H(72) H 0.6943 0.4449 0.3094 0.072 Uiso 1.00 1 c . . .
H(73) H 0.7450 0.3363 0.2482 0.097 Uiso 1.00 1 c . . .
H(74) H 0.6686 0.3850 0.2177 0.097 Uiso 1.00 1 c . . .
H(75) H 0.8385 0.3857 0.1862 0.102 Uiso 1.00 1 c . . .
H(76) H 0.7554 0.3936 0.1379 0.102 Uiso 1.00 1 c . . .
H(77) H 0.7468 0.5109 0.1547 0.059 Uiso 1.00 1 c . . .
H(78) H 0.8454 0.5043 0.1778 0.059 Uiso 1.00 1 c . . .
H(79) H 1.0808 0.5706 -0.0666 0.192 Uiso 1.00 1 c . . .
H(80) H 1.2063 0.5278 -0.0036 0.155 Uiso 1.00 1 c . . .
H(81) H 1.2176 0.5547 0.1104 0.126 Uiso 1.00 1 c . . .
H(82) H 1.1049 0.6123 0.1591 0.099 Uiso 1.00 1 c . . .
H(83) H 0.9766 0.6378 0.0959 0.109 Uiso 1.00 1 c . . .
H(84) H 0.8962 0.6411 -0.0015 0.185 Uiso 1.00 1 c . . .
H(85) H 0.9527 0.6636 -0.0603 0.185 Uiso 1.00 1 c . . .
H(86) H 0.9139 0.5838 -0.0574 0.185 Uiso 1.00 1 c . . .

loop_
_atom_site_aniso_label
_atom_site_aniso_U_11
_atom_site_aniso_U_22
_atom_site_aniso_U_33
_atom_site_aniso_U_12
_atom_site_aniso_U_13
_atom_site_aniso_U_23
Zr(1) 0.0239(2) 0.0208(2) 0.0251(2) -0.0020(1) -0.0007(1) -0.0011(1)
O(1) 0.0317(13) 0.0273(13) 0.0287(12) -0.0065(10) -0.0034(10) 0.0018(10)
O(2) 0.0277(13) 0.0216(12) 0.037(1) 0.0001(10) -0.0002(10) -0.0028(10)
O(3) 0.0289(13) 0.0249(12) 0.0277(12) -0.0077(10) 0.0058(10) -0.0013(10)
O(4) 0.041(2) 0.031(1) 0.035(1) -0.0021(12) 0.0043(12) 0.0065(11)
O(5) 0.029(1) 0.0291(13) 0.045(2) 0.0001(11) -0.0020(12) -0.0002(12)
O(6) 0.038(2) 0.025(1) 0.049(2) -0.0066(11) 0.0019(12) -0.0037(12)
C(1) 0.023(2) 0.024(2) 0.023(2) -0.0001(13) 0.0018(12) 0.0004(13)
C(2) 0.029(2) 0.024(2) 0.025(2) 0.0013(13) 0.0044(13) -0.0029(13)
C(3) 0.035(2) 0.023(2) 0.024(2) 0.001(1) 0.001(1) -0.0033(13)
C(4) 0.037(2) 0.032(2) 0.030(2) -0.001(2) -0.003(2) 0.001(2)
C(5) 0.046(2) 0.042(2) 0.026(2) 0.001(2) 0.001(2) 0.006(2)
C(6) 0.044(2) 0.037(2) 0.029(2) 0.003(2) 0.010(2) 0.004(2)
C(7) 0.031(2) 0.035(2) 0.027(2) 0.002(2) 0.006(1) -0.004(2)
C(8) 0.026(2) 0.029(2) 0.019(2) 0.0011(13) 0.0015(12) -0.0024(13)
C(9) 0.026(2) 0.030(2) 0.022(2) -0.000(1) 0.0019(13) -0.0025(13)
C(10) 0.034(2) 0.032(2) 0.031(2) 0.008(2) 0.003(2) -0.001(2)
C(11) 0.027(2) 0.049(2) 0.032(2) 0.012(2) 0.003(2) -0.004(2)
C(12) 0.029(2) 0.049(2) 0.024(2) -0.004(2) 0.004(1) 0.001(2)
C(13) 0.032(2) 0.032(2) 0.027(2) -0.003(2) 0.003(1) -0.001(1)
C(14) 0.025(2) 0.022(2) 0.021(2) -0.0013(13) 0.0001(12) -0.0019(13)
C(15) 0.024(2) 0.020(2) 0.026(2) -0.0012(12) 0.0003(13) -0.0004(13)
C(16) 0.029(2) 0.027(2) 0.026(2) -0.003(1) 0.0020(13) -0.003(1)
C(17) 0.034(2) 0.026(2) 0.027(2) -0.005(1) 0.002(1) -0.007(1)
C(18) 0.037(2) 0.022(2) 0.030(2) -0.004(1) 0.002(2) 0.001(1)
C(19) 0.035(2) 0.026(2) 0.023(2) -0.004(1) 0.005(1) -0.0003(13)
C(20) 0.048(3) 0.040(2) 0.037(2) -0.005(2) -0.014(2) 0.002(2)
C(21) 0.063(3) 0.079(4) 0.054(3) -0.009(3) -0.027(3) 0.027(3)
C(22) 0.036(3) 0.074(4) 0.073(4) 0.005(2) -0.019(2) -0.008(3)
C(23) 0.076(4) 0.053(3) 0.051(3) -0.008(3) -0.029(3) -0.004(2)
C(24) 0.045(3) 0.053(3) 0.038(2) -0.004(2) 0.012(2) 0.012(2)
C(25) 0.103(5) 0.140(7) 0.048(3) -0.040(5) 0.025(3) 0.010(4)
C(26) 0.091(5) 0.059(4) 0.134(6) -0.003(3) 0.046(4) 0.042(4)
C(27) 0.053(3) 0.097(5) 0.070(4) -0.016(3) 0.018(3) 0.038(3)
C(28) 0.044(2) 0.030(2) 0.041(2) 0.008(2) 0.001(2) -0.004(2)
C(29) 0.056(3) 0.031(2) 0.051(3) 0.009(2) 0.004(2) 0.006(2)
C(30) 0.088(4) 0.038(3) 0.046(3) -0.006(2) 0.009(3) -0.011(2)
C(31) 0.056(3) 0.038(3) 0.089(4) 0.017(2) 0.008(3) -0.004(3)
C(32) 0.024(2) 0.060(3) 0.035(2) -0.006(2) 0.006(2) 0.006(2)
C(33) 0.045(3) 0.067(3) 0.074(4) -0.020(2) 0.008(3) -0.016(3)
C(34) 0.038(3) 0.126(5) 0.071(4) -0.022(3) -0.017(3) 0.043(4)
C(35) 0.038(2) 0.079(4) 0.047(3) -0.004(2) 0.014(2) 0.007(2)
C(36) 0.046(2) 0.040(2) 0.026(2) -0.015(2) 0.007(2) -0.005(2)
C(37) 0.051(3) 0.063(3) 0.044(3) -0.013(2) 0.025(2) -0.013(2)
C(38) 0.090(4) 0.058(3) 0.031(2) -0.027(3) 0.021(2) -0.017(2)
C(39) 0.072(3) 0.055(3) 0.029(2) -0.015(2) -0.002(2) 0.012(2)
C(40) 0.049(2) 0.030(2) 0.034(2) -0.013(2) 0.005(2) -0.001(2)
C(41) 0.068(3) 0.030(2) 0.064(3) -0.006(2) -0.004(3) -0.002(2)
C(42) 0.053(3) 0.049(3) 0.070(3) -0.018(2) -0.012(3) 0.005(3)
C(43) 0.100(5) 0.042(3) 0.062(3) -0.034(3) 0.026(3) 0.000(2)
C(44) 0.060(3) 0.071(4) 0.047(3) 0.025(3) 0.002(2) 0.011(2)
C(45) 0.085(4) 0.061(3) 0.048(3) -0.007(3) -0.014(3) 0.020(3)
C(46) 0.097(5) 0.067(4) 0.059(3) 0.003(3) 0.028(3) 0.022(3)
C(47) 0.054(3) 0.055(3) 0.055(3) -0.008(2) 0.022(2) 0.012(2)
C(48) 0.048(3) 0.051(3) 0.076(4) 0.015(2) -0.010(3) -0.020(3)
C(49) 0.037(3) 0.066(4) 0.105(5) 0.020(2) -0.005(3) -0.023(3)
C(50) 0.020(5) 0.086(10) 0.099(11) 0.008(5) 0.000(7) -0.041(9)
C(51) 0.030(3) 0.069(4) 0.122(5) -0.001(2) -0.024(3) -0.032(4)
C(52) 0.038(6) 0.089(10) 0.079(9) 0.009(6) -0.014(7) -0.019(8)
C(53) 0.072(4) 0.030(2) 0.078(4) -0.012(2) 0.011(3) 0.004(2)
C(54) 0.120(6) 0.035(3) 0.087(5) -0.027(3) -0.038(4) 0.001(3)
C(55) 0.140(6) 0.034(3) 0.081(4) -0.020(3) 0.022(4) -0.023(3)
C(56) 0.065(3) 0.038(2) 0.045(3) -0.005(2) -0.007(2) -0.012(2)
C(57) 0.150(8) 0.127(7) 0.060(4) -0.071(6) 0.036(5) -0.036(4)
C(58) 0.126(9) 0.216(12) 0.140(9) -0.061(9) 0.038(8) -0.116(9)
C(59) 0.133(8) 0.129(8) 0.126(8) -0.023(7) 0.060(7) -0.037(6)
C(60) 0.120(7) 0.092(6) 0.102(6) -0.001(5) 0.023(5) -0.002(5)
C(61) 0.105(6) 0.080(5) 0.063(4) 0.006(4) 0.007(4) 0.001(3)
C(62) 0.130(7) 0.076(5) 0.067(4) 0.012(4) 0.012(4) -0.013(3)
C(63) 0.237(13) 0.132(8) 0.094(7) -0.041(8) -0.032(8) -0.033(6)

loop_
_geom_bond_atom_site_label_1
_geom_bond_atom_site_label_2
_geom_bond_distance
_geom_bond_publ_flag
_geom_bond_site_symmetry_1
_geom_bond_site_symmetry_2
Zr(1) O(1) 2.049(2) yes . .
Zr(1) O(2) 2.036(2) yes . .
Zr(1) O(3) 2.045(2) yes . .
Zr(1) O(4) 2.413(3) yes . .
Zr(1) O(5) 2.372(3) yes . .
Zr(1) O(6) 2.389(3) yes . .
Zr(1) C(1) 2.309(3) yes . .
O(1) C(3) 1.370(4) yes . .
O(2) C(9) 1.372(4) yes . .
O(3) C(15) 1.363(4) yes . .
O(4) C(44) 1.458(6) yes . .
O(4) C(47) 1.449(6) yes . .
O(5) C(48) 1.474(6) yes . .
O(5) C(51) 1.455(6) yes . .
O(6) C(53) 1.455(6) yes . .
O(6) C(56) 1.457(6) yes . .
C(1) C(2) 1.520(5) yes . .
C(1) C(8) 1.519(5) yes . .
C(1) C(14) 1.517(5) yes . .
C(2) C(3) 1.397(5) yes . .
C(2) C(7) 1.407(5) yes . .
C(3) C(4) 1.397(5) yes . .
C(4) C(5) 1.403(6) yes . .
C(4) C(20) 1.551(6) yes . .
C(5) C(6) 1.399(6) yes . .
C(6) C(7) 1.385(5) yes . .
C(6) C(24) 1.545(6) yes . .
C(8) C(9) 1.410(5) yes . .
C(8) C(13) 1.376(5) yes . .
C(9) C(10) 1.410(5) yes . .
C(10) C(11) 1.394(5) yes . .
C(10) C(28) 1.534(5) yes . .
C(11) C(12) 1.403(6) yes . .
C(12) C(13) 1.382(5) yes . .
C(12) C(32) 1.536(5) yes . .
C(14) C(15) 1.397(5) yes . .
C(14) C(19) 1.391(5) yes . .
C(15) C(16) 1.413(5) yes . .
C(16) C(17) 1.395(5) yes . .
C(16) C(36) 1.539(5) yes . .
C(17) C(18) 1.399(5) yes . .
C(18) C(19) 1.378(5) yes . .
C(18) C(40) 1.532(5) yes . .
C(20) C(21) 1.532(7) yes . .
C(20) C(22) 1.511(7) yes . .
C(20) C(23) 1.540(7) yes . .
C(24) C(25) 1.517(7) yes . .
C(24) C(26) 1.508(8) yes . .
C(24) C(27) 1.510(7) yes . .
C(28) C(29) 1.525(6) yes . .
C(28) C(30) 1.538(6) yes . .
C(28) C(31) 1.528(7) yes . .
C(32) C(33) 1.539(7) yes . .
C(32) C(34) 1.500(7) yes . .
C(32) C(35) 1.521(6) yes . .
C(36) C(37) 1.507(6) yes . .
C(36) C(38) 1.533(6) yes . .
C(36) C(39) 1.523(6) yes . .
C(40) C(41) 1.544(6) yes . .
C(40) C(42) 1.525(6) yes . .
C(40) C(43) 1.520(7) yes . .
C(44) C(45) 1.468(7) yes . .
C(45) C(46) 1.498(9) yes . .
C(46) C(47) 1.484(8) yes . .
C(48) C(49) 1.495(7) yes . .
C(49) C(50) 1.56(2) yes . .
C(49) C(52) 1.49(2) yes . .
C(50) C(51) 1.46(1) yes . .
C(50) C(52) 0.91(2) yes . .
C(51) C(52) 1.53(2) yes . .
C(53) C(54) 1.455(8) yes . .
C(54) C(55) 1.45(1) yes . .
C(55) C(56) 1.482(7) yes . .
C(57) C(58) 1.26(2) yes . .
C(57) C(62) 1.37(1) yes . .
C(57) C(63) 1.58(2) yes . .
C(58) C(59) 1.41(2) yes . .
C(59) C(60) 1.39(1) yes . .
C(60) C(61) 1.36(1) yes . .
C(61) C(62) 1.37(1) yes . .
